data_4343738
loop_
_publ_author_name
'Bino, A.'
'Cotton, F.A.'

_publ_section_title
;
 A new compound containing the tetrasulfatodimolybdenum anion with a bond
 order of 3.5
;
_journal_name_full 'Inorganic Chemistry'
_journal_page_first 1159
_journal_page_last 1161
_journal_volume 18
_journal_year 1979
_chemical_formula_sum 'Cl H8 K4 Mo2 O20 S4'
_chemical_name_systematic 'K4 (Mo2 (S O4)4) Cl (H2 O)4'
_space_group_IT_number 128
_symmetry_space_group_name_Hall '-P 4 2n'
_symmetry_space_group_name_H-M 'P 4/m n c'
_cell_angle_alpha 90
_cell_angle_beta 90
_cell_angle_gamma 90
_cell_formula_units_Z 2
_cell_length_a 11.93
_cell_length_b 11.93
_cell_length_c 7.93
_cell_volume 1128.636
_citation_journal_id_ASTM INOCAJ
_cod_data_source_file Bino_INOCAJ_1979_871.cif
_cod_data_source_block H8Cl1K4Mo2O20S4
_cod_original_formula_sum 'H8 Cl1 K4 Mo2 O20 S4'
_cod_database_code 4343738

loop_
_symmetry_equiv_pos_as_xyz
x,y,z
-y,x,z
-x,-y,z
y,-x,z
x+1/2,-y+1/2,-z+1/2
y+1/2,x+1/2,-z+1/2
-x+1/2,y+1/2,-z+1/2
-y+1/2,-x+1/2,-z+1/2
-x,-y,-z
y,-x,-z
x,y,-z
-y,x,-z
-x-1/2,y-1/2,z-1/2
-y-1/2,-x-1/2,z-1/2
x-1/2,-y-1/2,z-1/2
y-1/2,x-1/2,z-1/2

loop_
_atom_site_label
_atom_site_type_symbol
_atom_site_fract_x
_atom_site_fract_y
_atom_site_fract_z
_atom_site_occupancy
_atom_site_U_iso_or_equiv
S1 S+6 0.2714 0.4086 0 1 0.0
Mo1 Mo+2 0 0 0.3634 1 0.0
O3 O-2 0.2228 0.2978 0 1 0.0
O1 O-2 0.3477 0.4191 0.1517 1 0.0
O2 O-2 0.4792 0.2253 -0.5 1 0.0
K1 K+1 0.3332 0.1668 -0.25 1 0.0
O4 O-2 0.1907 0.4976 0 1 0.0
Cl1 Cl-1 0 0 0 1 0.0
